data_4065332
loop_
_publ_author_name
'Adams, Richard D.'
'Chen, Mingwei'

_publ_section_title
;
 Transmetalation Reactions Yield New Tetra- and Pentairidium Carbonyl
 Complexes Containing \s-Bonded Phenyl Rings
;
_journal_issue 21
_journal_name_full Organometallics
_journal_page_first 5867
_journal_paper_doi 10.1021/om2007198
_journal_volume 30
_journal_year 2011
_chemical_formula_sum 'C39 H41 Cl0 Ir4 N O10 P'
_chemical_formula_weight 1483.50
_chemical_name_systematic
; 
 ? 
;
_space_group_IT_number 15
_symmetry_cell_setting monoclinic
_symmetry_space_group_name_Hall '-C 2yc'
_symmetry_space_group_name_H-M 'C 1 2/c 1'
_atom_sites_solution_hydrogens geom
_atom_sites_solution_primary direct
_atom_sites_solution_secondary difmap
_audit_creation_method SHELXL-97
_cell_angle_alpha 90.00
_cell_angle_beta 103.262(3)
_cell_angle_gamma 90.00
_cell_formula_units_Z 8
_cell_length_a 33.565(4)
_cell_length_b 13.5442(18)
_cell_length_c 19.622(3)
_cell_measurement_reflns_used 8760
_cell_measurement_temperature 294(2)
_cell_measurement_theta_max 28.34
_cell_measurement_theta_min 2.21
_cell_volume 8682(2)
_computing_cell_refinement 'SAINT+  V6.45 (Bruker, 2003)'
_computing_data_collection 'SMART V5.632 (Bruker, 2005)'
_computing_data_reduction 'SAINT+  V6.45'
_computing_molecular_graphics 'SHELXTL V6.1 (Sheldrick, 2000)'
_computing_publication_material 'SHELXTL V6.1'
_computing_structure_refinement 'SHELXL-97 (Sheldrick, 1997)'
_computing_structure_solution 'SHELXS-97 (Sheldrick, 1990)'
_diffrn_ambient_temperature 294(2)
_diffrn_measured_fraction_theta_full 1.000
_diffrn_measured_fraction_theta_max 1.000
_diffrn_measurement_device_type 'Bruker SMART APEX CCD diffractometer'
_diffrn_measurement_method 'omega scans'
_diffrn_radiation_monochromator graphite
_diffrn_radiation_source 'fine-focus sealed tube'
_diffrn_radiation_type MoK\a
_diffrn_radiation_wavelength 0.71073
_diffrn_reflns_av_R_equivalents 0.0509
_diffrn_reflns_av_sigmaI/netI 0.0310
_diffrn_reflns_limit_h_max 39
_diffrn_reflns_limit_h_min -39
_diffrn_reflns_limit_k_max 16
_diffrn_reflns_limit_k_min -16
_diffrn_reflns_limit_l_max 23
_diffrn_reflns_limit_l_min -23
_diffrn_reflns_number 52349
_diffrn_reflns_theta_full 25.03
_diffrn_reflns_theta_max 25.03
_diffrn_reflns_theta_min 1.63
_diffrn_standards_decay_% <1
_exptl_absorpt_coefficient_mu 12.312
_exptl_absorpt_correction_T_max 1.000
_exptl_absorpt_correction_T_min 0.531098
_exptl_absorpt_correction_type multi-scan
_exptl_absorpt_process_details '(SADABS, Bruker, 1997)'
_exptl_crystal_colour yellow
_exptl_crystal_density_diffrn 2.270
_exptl_crystal_density_method 'not measured'
_exptl_crystal_description block
_exptl_crystal_F_000 5480
_exptl_crystal_size_max 0.20
_exptl_crystal_size_mid 0.08
_exptl_crystal_size_min 0.06
_refine_diff_density_max 2.082
_refine_diff_density_min -0.666
_refine_diff_density_rms 0.177
_refine_ls_extinction_method none
_refine_ls_goodness_of_fit_ref 1.059
_refine_ls_hydrogen_treatment constr
_refine_ls_matrix_type full
_refine_ls_number_parameters 474
_refine_ls_number_reflns 7679
_refine_ls_number_restraints 3
_refine_ls_restrained_S_all 1.059
_refine_ls_R_factor_all 0.0494
_refine_ls_R_factor_gt 0.0432
_refine_ls_shift/su_max 0.000
_refine_ls_shift/su_mean 0.000
_refine_ls_structure_factor_coef Fsqd
_refine_ls_weighting_details 'calc w=1/[\s^2^(Fo^2^)+(0.0800P)^2^+91.9302P] where P=(Fo^2^+2Fc^2^)/3'
_refine_ls_weighting_scheme calc
_refine_ls_wR_factor_gt 0.1261
_refine_ls_wR_factor_ref 0.1304
_reflns_number_gt 6952
_reflns_number_total 7679
_reflns_threshold_expression >2sigma(I)
_cod_data_source_file om2007198_si_001.cif
_cod_data_source_block 2
_cod_depositor_comments
;
The following automatic conversions were performed:

'_symmetry_cell_setting' value 'Monoclinic' changed to 'monoclinic'
according to /home/saulius/struct/CIF-dictionaries/cif_core.dic
dictionary named 'cif_core.dic' version 2.4.1 from 2010-06-29.

Automatic conversion script
Id: cif_fix_values 1715 2011-07-08 13:25:40Z adriana 
;
_cod_original_cell_volume 8683(2)
_cod_original_sg_symbol_H-M C2/c
_cod_database_code 4065332

loop_
_symmetry_equiv_pos_as_xyz
'x, y, z'
'-x, y, -z+1/2'
'x+1/2, y+1/2, z'
'-x+1/2, y+1/2, -z+1/2'
'-x, -y, -z'
'x, -y, z-1/2'
'-x+1/2, -y+1/2, -z'
'x+1/2, -y+1/2, z-1/2'

loop_
_atom_site_label
_atom_site_type_symbol
_atom_site_fract_x
_atom_site_fract_y
_atom_site_fract_z
_atom_site_U_iso_or_equiv
_atom_site_adp_type
_atom_site_occupancy
_atom_site_symmetry_multiplicity
_atom_site_calc_flag
_atom_site_refinement_flags
Ir1 Ir 0.104871(12) 0.75771(3) 0.10167(2) 0.03523(13) Uani 1 1 d .
Ir2 Ir 0.176484(13) 0.66081(3) 0.15736(2) 0.04159(13) Uani 1 1 d .
Ir3 Ir 0.165134(14) 0.85475(3) 0.18752(2) 0.04347(14) Uani 1 1 d .
Ir4 Ir 0.124387(14) 0.70547(3) 0.24044(2) 0.04573(14) Uani 1 1 d .
P1 P 0.12386(9) 0.8246(2) 0.00696(14) 0.0395(6) Uani 1 1 d .
N1 N 0.1211(4) 0.2431(7) 0.0939(6) 0.061(3) Uani 1 1 d .
C1 C 0.1191(4) 0.6148(8) 0.0895(6) 0.046(3) Uani 1 1 d .
C2 C 0.2160(4) 0.7720(10) 0.2186(7) 0.056(3) Uani 1 1 d .
C3 C 0.1063(3) 0.8979(8) 0.1485(6) 0.043(2) Uani 1 1 d .
C11 C 0.0478(4) 0.7540(9) 0.0686(7) 0.056(3) Uani 1 1 d .
C21 C 0.1952(4) 0.5451(9) 0.2054(7) 0.053(3) Uani 1 1 d .
C22 C 0.2118(4) 0.6447(11) 0.0955(7) 0.064(4) Uani 1 1 d .
C31 C 0.1798(5) 0.9544(11) 0.2537(8) 0.071(4) Uani 1 1 d .
C41 C 0.1048(4) 0.5724(11) 0.2310(7) 0.060(3) Uani 1 1 d .
C42 C 0.0798(5) 0.7776(11) 0.2581(8) 0.071(4) Uani 1 1 d .
C43 C 0.1643(5) 0.7142(11) 0.3256(7) 0.065(4) Uani 1 1 d .
C44 C 0.1429(4) 0.7356(9) -0.0467(6) 0.053(3) Uani 1 1 d .
C45 C 0.1813(5) 0.7389(11) -0.0604(8) 0.072(4) Uani 1 1 d .
H45 H 0.1985 0.7919 -0.0443 0.086 Uiso 1 1 calc R
C46 C 0.1944(5) 0.6643(13) -0.0979(9) 0.084(5) Uani 1 1 d .
H46 H 0.2202 0.6692 -0.1075 0.101 Uiso 1 1 calc R
C47 C 0.1711(7) 0.5843(14) -0.1210(8) 0.095(6) Uani 1 1 d .
H47 H 0.1809 0.5332 -0.1442 0.115 Uiso 1 1 calc R
C48 C 0.1319(7) 0.5811(13) -0.1088(10) 0.104(7) Uani 1 1 d .
H48 H 0.1145 0.5291 -0.1267 0.124 Uiso 1 1 calc R
C49 C 0.1188(5) 0.6525(11) -0.0713(7) 0.075(4) Uani 1 1 d .
H49 H 0.0931 0.6466 -0.0614 0.090 Uiso 1 1 calc R
C50 C 0.0844(3) 0.8901(9) -0.0563(6) 0.046(3) Uani 1 1 d .
C51 C 0.0562(3) 0.9474(9) -0.0329(7) 0.049(3) Uani 1 1 d .
H51 H 0.0572 0.9497 0.0148 0.058 Uiso 1 1 calc R
C52 C 0.0264(3) 1.0020(9) -0.0787(7) 0.052(3) Uani 1 1 d .
H52 H 0.0078 1.0405 -0.0619 0.062 Uiso 1 1 calc R
C53 C 0.0249(4) 0.9976(13) -0.1508(8) 0.073(4) Uani 1 1 d .
H53 H 0.0053 1.0332 -0.1825 0.088 Uiso 1 1 calc R
C54 C 0.0519(6) 0.9420(16) -0.1729(9) 0.109(7) Uani 1 1 d .
H54 H 0.0504 0.9390 -0.2208 0.131 Uiso 1 1 calc R
C55 C 0.0814(5) 0.8897(13) -0.1296(7) 0.084(5) Uani 1 1 d .
H55 H 0.0999 0.8530 -0.1480 0.101 Uiso 1 1 calc R
C56 C 0.1826(3) 0.9293(8) 0.1055(7) 0.048(3) Uani 1 1 d .
C57 C 0.1643(3) 0.9149(8) 0.0348(7) 0.046(3) Uani 1 1 d .
C58 C 0.1754(5) 0.9734(9) -0.0181(8) 0.065(4) Uani 1 1 d .
H58 H 0.1608 0.9674 -0.0644 0.078 Uiso 1 1 calc R
C59 C 0.2074(4) 1.0384(10) -0.0013(9) 0.069(4) Uani 1 1 d .
H59 H 0.2158 1.0735 -0.0363 0.083 Uiso 1 1 calc R
C60 C 0.2271(4) 1.0512(12) 0.0678(11) 0.082(5) Uani 1 1 d .
H60 H 0.2484 1.0964 0.0796 0.098 Uiso 1 1 calc R
C61 C 0.2154(4) 0.9975(9) 0.1196(8) 0.065(4) Uani 1 1 d .
H61 H 0.2296 1.0065 0.1658 0.078 Uiso 1 1 calc R
C62 C 0.1405(5) 0.1887(10) 0.1618(8) 0.076(4) Uani 1 1 d .
H62A H 0.1244 0.1302 0.1652 0.091 Uiso 1 1 calc R
H62B H 0.1677 0.1671 0.1595 0.091 Uiso 1 1 calc R
C63 C 0.1436(7) 0.2491(14) 0.2264(9) 0.102(6) Uani 1 1 d .
H63A H 0.1597 0.3069 0.2239 0.153 Uiso 1 1 calc R
H63B H 0.1564 0.2108 0.2667 0.153 Uiso 1 1 calc R
H63C H 0.1167 0.2684 0.2304 0.153 Uiso 1 1 calc R
C64 C 0.1468(5) 0.3351(11) 0.0837(9) 0.077(4) Uani 1 1 d .
H64A H 0.1324 0.3702 0.0422 0.093 Uiso 1 1 calc R
H64B H 0.1484 0.3788 0.1234 0.093 Uiso 1 1 calc R
C65 C 0.1899(5) 0.3137(14) 0.0761(10) 0.092(5) Uani 1 1 d .
H65A H 0.2044 0.2774 0.1162 0.138 Uiso 1 1 calc R
H65B H 0.2039 0.3747 0.0728 0.138 Uiso 1 1 calc R
H65C H 0.1888 0.2753 0.0346 0.138 Uiso 1 1 calc R
C66 C 0.1189(5) 0.1684(11) 0.0367(9) 0.079(5) Uani 1 1 d .
H66A H 0.1019 0.1136 0.0445 0.095 Uiso 1 1 calc R
H66B H 0.1461 0.1429 0.0384 0.095 Uiso 1 1 calc R
C67 C 0.1015(7) 0.2119(16) -0.0353(11) 0.112(7) Uani 1 1 d .
H67A H 0.0776 0.2505 -0.0340 0.168 Uiso 1 1 calc R
H67B H 0.0941 0.1595 -0.0687 0.168 Uiso 1 1 calc R
H67C H 0.1217 0.2533 -0.0485 0.168 Uiso 1 1 calc R
C68 C 0.0798(5) 0.2808(12) 0.0968(9) 0.076(4) Uani 1 1 d .
H68A H 0.0681 0.3142 0.0530 0.091 Uiso 1 1 calc R
H68B H 0.0830 0.3294 0.1339 0.091 Uiso 1 1 calc R
C69 C 0.0501(5) 0.2029(14) 0.1090(11) 0.099(6) Uani 1 1 d .
H69A H 0.0479 0.1520 0.0742 0.148 Uiso 1 1 calc R
H69B H 0.0237 0.2322 0.1058 0.148 Uiso 1 1 calc R
H69C H 0.0597 0.1747 0.1547 0.148 Uiso 1 1 calc R
O1 O 0.1065(3) 0.5397(6) 0.0641(5) 0.070(3) Uani 1 1 d .
O2 O 0.2496(3) 0.7688(8) 0.2532(7) 0.086(3) Uani 1 1 d .
O3 O 0.0833(3) 0.9652(6) 0.1494(5) 0.061(2) Uani 1 1 d .
O11 O 0.0142(3) 0.7475(9) 0.0474(7) 0.096(4) Uani 1 1 d .
O21 O 0.2051(3) 0.4739(7) 0.2353(6) 0.075(3) Uani 1 1 d .
O22 O 0.2338(4) 0.6249(12) 0.0639(7) 0.115(5) Uani 1 1 d .
O31 O 0.1892(5) 1.0127(10) 0.2954(7) 0.120(5) Uani 1 1 d .
O41 O 0.0945(4) 0.4925(8) 0.2223(7) 0.092(3) Uani 1 1 d .
O42 O 0.0512(4) 0.8189(11) 0.2653(8) 0.111(5) Uani 1 1 d .
O43 O 0.1877(4) 0.7231(12) 0.3774(6) 0.113(5) Uani 1 1 d .
C3S C 0.9925 0.5183 0.2156 0.237 Uiso 1 1 d D
H3S1 H 1.0049 0.5764 0.2003 0.284 Uiso 1 1 calc R
H3S2 H 0.9640 0.5356 0.2111 0.284 Uiso 1 1 calc R
C1S C 0.9841 0.5092 0.0870 0.240 Uiso 1 1 d D
H1S1 H 0.9717 0.5711 0.0939 0.360 Uiso 1 1 calc R
H1S2 H 0.9665 0.4738 0.0495 0.360 Uiso 1 1 calc R
H1S3 H 1.0100 0.5211 0.0755 0.360 Uiso 1 1 calc R
C2S C 0.9909 0.4463 0.1562 0.308 Uiso 1 1 d D
H2S1 H 0.9686 0.3999 0.1536 0.370 Uiso 1 1 calc R
H2S2 H 1.0164 0.4096 0.1631 0.370 Uiso 1 1 calc R

loop_
_atom_site_aniso_label
_atom_site_aniso_U_11
_atom_site_aniso_U_22
_atom_site_aniso_U_33
_atom_site_aniso_U_23
_atom_site_aniso_U_13
_atom_site_aniso_U_12
Ir1 0.0348(2) 0.0315(2) 0.0376(2) 0.00067(16) 0.00472(16) 0.00459(15)
Ir2 0.0402(2) 0.0378(2) 0.0458(3) 0.00408(18) 0.00788(18) 0.01007(17)
Ir3 0.0454(3) 0.0350(2) 0.0445(3) -0.00412(18) -0.00107(19) 0.00258(18)
Ir4 0.0508(3) 0.0475(3) 0.0394(2) 0.00502(19) 0.01128(19) 0.0105(2)
P1 0.0422(15) 0.0406(15) 0.0358(14) 0.0028(11) 0.0091(11) 0.0084(12)
N1 0.071(7) 0.034(5) 0.075(8) -0.008(5) 0.012(6) 0.005(5)
C1 0.061(7) 0.028(5) 0.039(6) 0.000(5) -0.010(5) 0.008(5)
C2 0.052(8) 0.053(7) 0.060(8) 0.010(6) 0.007(6) 0.008(6)
C3 0.044(6) 0.043(6) 0.040(6) -0.006(5) 0.003(5) 0.009(5)
C11 0.035(6) 0.059(8) 0.069(8) 0.017(6) 0.000(6) -0.004(5)
C21 0.053(7) 0.039(6) 0.062(8) 0.005(6) 0.000(6) 0.014(5)
C22 0.063(8) 0.072(9) 0.063(8) 0.023(7) 0.028(7) 0.038(7)
C31 0.086(10) 0.057(8) 0.063(9) -0.007(7) 0.005(7) 0.018(8)
C41 0.062(8) 0.061(8) 0.058(8) 0.013(7) 0.016(6) 0.000(7)
C42 0.084(10) 0.056(8) 0.080(10) -0.008(7) 0.035(8) 0.023(8)
C43 0.076(9) 0.064(9) 0.053(8) -0.002(7) 0.008(7) 0.023(7)
C44 0.073(8) 0.057(7) 0.031(6) -0.001(5) 0.018(6) 0.018(6)
C45 0.087(10) 0.072(9) 0.065(9) 0.008(7) 0.035(8) 0.031(8)
C46 0.090(12) 0.086(12) 0.091(12) -0.002(10) 0.049(10) 0.037(10)
C47 0.146(17) 0.084(12) 0.060(10) -0.018(9) 0.030(10) 0.047(12)
C48 0.152(19) 0.071(11) 0.090(13) -0.040(10) 0.032(13) 0.017(12)
C49 0.092(11) 0.080(10) 0.054(8) -0.032(8) 0.018(8) -0.017(8)
C50 0.046(6) 0.048(6) 0.043(6) 0.009(5) 0.010(5) 0.012(5)
C51 0.040(6) 0.046(6) 0.057(7) 0.001(5) 0.004(5) -0.001(5)
C52 0.040(6) 0.054(7) 0.062(8) 0.004(6) 0.014(5) 0.009(5)
C53 0.063(9) 0.090(11) 0.060(9) 0.009(8) 0.001(7) 0.009(8)
C54 0.126(15) 0.147(18) 0.052(9) 0.037(10) 0.015(9) 0.082(14)
C55 0.101(12) 0.101(12) 0.048(8) 0.005(8) 0.015(8) 0.050(10)
C56 0.047(6) 0.027(5) 0.063(7) 0.008(5) -0.003(5) 0.006(5)
C57 0.048(6) 0.029(5) 0.065(8) 0.001(5) 0.022(5) 0.003(5)
C58 0.082(9) 0.046(7) 0.076(9) 0.008(7) 0.036(8) -0.001(7)
C59 0.072(9) 0.044(7) 0.106(13) 0.000(8) 0.050(9) -0.001(7)
C60 0.044(8) 0.064(9) 0.140(17) 0.009(10) 0.027(9) -0.009(7)
C61 0.043(7) 0.045(7) 0.095(11) 0.003(7) -0.008(7) -0.003(6)
C62 0.102(12) 0.044(8) 0.077(10) 0.007(7) 0.010(9) 0.010(8)
C63 0.134(18) 0.091(13) 0.073(11) -0.004(10) 0.004(11) -0.027(12)
C64 0.091(11) 0.053(8) 0.081(11) 0.011(8) 0.005(9) 0.003(8)
C65 0.078(11) 0.087(12) 0.107(14) 0.000(11) 0.014(10) -0.011(9)
C66 0.072(10) 0.061(9) 0.098(13) -0.012(9) 0.003(9) -0.007(7)
C67 0.119(17) 0.122(17) 0.101(15) -0.027(13) 0.036(13) 0.009(14)
C68 0.072(10) 0.072(10) 0.085(11) 0.005(8) 0.019(8) 0.021(8)
C69 0.067(11) 0.088(13) 0.130(17) -0.005(12) 0.000(10) 0.014(9)
O1 0.088(7) 0.031(4) 0.076(6) -0.005(4) -0.014(5) 0.001(4)
O2 0.053(6) 0.068(7) 0.119(9) -0.007(6) -0.019(6) -0.002(5)
O3 0.055(5) 0.051(5) 0.072(6) -0.010(4) 0.006(4) 0.015(4)
O11 0.043(6) 0.107(9) 0.125(10) 0.028(8) -0.008(6) -0.009(5)
O21 0.070(6) 0.062(6) 0.086(7) 0.027(5) 0.003(5) 0.019(5)
O22 0.102(9) 0.164(14) 0.096(9) 0.032(9) 0.056(8) 0.052(9)
O31 0.160(13) 0.094(9) 0.086(9) -0.048(8) -0.014(8) -0.009(9)
O41 0.109(9) 0.060(7) 0.110(9) 0.004(6) 0.032(7) -0.020(6)
O42 0.115(10) 0.116(10) 0.118(11) 0.011(8) 0.061(9) 0.047(9)
O43 0.104(10) 0.169(14) 0.051(7) 0.002(7) -0.011(6) 0.037(9)

loop_
_atom_type_symbol
_atom_type_description
_atom_type_scat_dispersion_real
_atom_type_scat_dispersion_imag
_atom_type_scat_source
C C 0.0033 0.0016 'International Tables Vol C Tables 4.2.6.8 and 6.1.1.4'
H H 0.0000 0.0000 'International Tables Vol C Tables 4.2.6.8 and 6.1.1.4'
O O 0.0106 0.0060 'International Tables Vol C Tables 4.2.6.8 and 6.1.1.4'
P P 0.1023 0.0942 'International Tables Vol C Tables 4.2.6.8 and 6.1.1.4'
Ir Ir -1.4442 7.9887 'International Tables Vol C Tables 4.2.6.8 and 6.1.1.4'
N N 0.0061 0.0033 'International Tables Vol C Tables 4.2.6.8 and 6.1.1.4'
Cl Cl 0.1484 0.1585 'International Tables Vol C Tables 4.2.6.8 and 6.1.1.4'

loop_
_geom_angle_atom_site_label_1
_geom_angle_atom_site_label_2
_geom_angle_atom_site_label_3
_geom_angle
_geom_angle_site_symmetry_1
C11 Ir1 C1 100.6(5) .
C11 Ir1 C3 95.4(5) .
C1 Ir1 C3 158.9(4) .
C11 Ir1 P1 100.5(4) .
C1 Ir1 P1 99.6(4) .
C3 Ir1 P1 90.9(3) .
C11 Ir1 Ir3 143.0(4) .
C1 Ir1 Ir3 112.4(3) .
C3 Ir1 Ir3 48.8(3) .
P1 Ir1 Ir3 90.32(8) .
C11 Ir1 Ir2 149.2(4) .
C1 Ir1 Ir2 51.5(3) .
C3 Ir1 Ir2 109.2(3) .
P1 Ir1 Ir2 97.57(7) .
Ir3 Ir1 Ir2 60.923(18) .
C11 Ir1 Ir4 109.2(4) .
C1 Ir1 Ir4 82.0(3) .
C3 Ir1 Ir4 79.8(3) .
P1 Ir1 Ir4 149.50(7) .
Ir3 Ir1 Ir4 61.686(18) .
Ir2 Ir1 Ir4 59.475(15) .
C21 Ir2 C22 92.3(6) .
C21 Ir2 C1 102.6(5) .
C22 Ir2 C1 99.9(6) .
C21 Ir2 C2 102.1(5) .
C22 Ir2 C2 92.5(6) .
C1 Ir2 C2 151.8(4) .
C21 Ir2 Ir4 94.2(4) .
C22 Ir2 Ir4 173.4(4) .
C1 Ir2 Ir4 80.1(3) .
C2 Ir2 Ir4 84.8(4) .
C21 Ir2 Ir1 140.3(4) .
C22 Ir2 Ir1 114.9(4) .
C1 Ir2 Ir1 46.9(3) .
C2 Ir2 Ir1 104.9(3) .
Ir4 Ir2 Ir1 60.386(17) .
C21 Ir2 Ir3 138.2(4) .
C22 Ir2 Ir3 112.8(4) .
C1 Ir2 Ir3 105.1(3) .
C2 Ir2 Ir3 46.7(3) .
Ir4 Ir2 Ir3 61.081(17) .
Ir1 Ir2 Ir3 58.215(15) .
C31 Ir3 C2 97.0(6) .
C31 Ir3 C3 97.7(5) .
C2 Ir3 C3 162.9(5) .
C31 Ir3 C56 96.4(6) .
C2 Ir3 C56 97.7(5) .
C3 Ir3 C56 89.5(4) .
C31 Ir3 Ir1 147.3(5) .
C2 Ir3 Ir1 112.6(4) .
C3 Ir3 Ir1 51.1(3) .
C56 Ir3 Ir1 93.3(3) .
C31 Ir3 Ir2 145.0(4) .
C2 Ir3 Ir2 51.8(4) .
C3 Ir3 Ir2 111.4(3) .
C56 Ir3 Ir2 102.6(3) .
Ir1 Ir3 Ir2 60.862(16) .
C31 Ir3 Ir4 110.0(5) .
C2 Ir3 Ir4 86.4(4) .
C3 Ir3 Ir4 80.2(3) .
C56 Ir3 Ir4 152.7(3) .
Ir1 Ir3 Ir4 60.579(18) .
Ir2 Ir3 Ir4 59.104(17) .
C42 Ir4 C43 103.7(7) .
C42 Ir4 C41 103.6(6) .
C43 Ir4 C41 107.6(6) .
C42 Ir4 Ir2 150.8(5) .
C43 Ir4 Ir2 97.0(4) .
C41 Ir4 Ir2 89.2(4) .
C42 Ir4 Ir1 91.7(5) .
C43 Ir4 Ir1 145.2(5) .
C41 Ir4 Ir1 98.5(4) .
Ir2 Ir4 Ir1 60.139(17) .
C42 Ir4 Ir3 99.9(5) .
C43 Ir4 Ir3 88.6(5) .
C41 Ir4 Ir3 147.0(4) .
Ir2 Ir4 Ir3 59.815(17) .
Ir1 Ir4 Ir3 57.735(15) .
C44 P1 C57 106.5(6) .
C44 P1 C50 103.1(5) .
C57 P1 C50 104.6(5) .
C44 P1 Ir1 114.2(4) .
C57 P1 Ir1 110.5(4) .
C50 P1 Ir1 116.9(4) .
C68 N1 C66 111.8(12) .
C68 N1 C62 110.1(13) .
C66 N1 C62 105.3(11) .
C68 N1 C64 106.2(11) .
C66 N1 C64 112.3(13) .
C62 N1 C64 111.2(11) .
O1 C1 Ir1 144.2(9) .
O1 C1 Ir2 134.1(9) .
Ir1 C1 Ir2 81.6(4) .
O2 C2 Ir3 146.0(12) .
O2 C2 Ir2 132.4(10) .
Ir3 C2 Ir2 81.5(5) .
O3 C3 Ir3 141.9(9) .
O3 C3 Ir1 138.0(9) .
Ir3 C3 Ir1 80.1(4) .
O11 C11 Ir1 176.5(14) .
O21 C21 Ir2 177.2(12) .
O22 C22 Ir2 171.3(13) .
O31 C31 Ir3 177.9(15) .
O41 C41 Ir4 175.7(14) .
O42 C42 Ir4 175.9(16) .
O43 C43 Ir4 177.1(14) .
C45 C44 C49 116.8(13) .
C45 C44 P1 124.3(11) .
C49 C44 P1 118.6(11) .
C44 C45 C46 120.5(17) .
C47 C46 C45 122.3(17) .
C46 C47 C48 117.7(14) .
C49 C48 C47 120.7(18) .
C48 C49 C44 121.8(17) .
C51 C50 C55 116.3(11) .
C51 C50 P1 119.5(9) .
C55 C50 P1 124.2(9) .
C50 C51 C52 122.0(12) .
C51 C52 C53 118.7(12) .
C54 C53 C52 119.0(14) .
C53 C54 C55 123.4(16) .
C54 C55 C50 120.6(14) .
C57 C56 C61 115.7(12) .
C57 C56 Ir3 123.9(8) .
C61 C56 Ir3 120.4(10) .
C56 C57 C58 121.2(11) .
C56 C57 P1 121.6(9) .
C58 C57 P1 117.2(10) .
C59 C58 C57 120.3(14) .
C58 C59 C60 119.4(14) .
C59 C60 C61 120.5(14) .
C60 C61 C56 122.6(14) .
C63 C62 N1 114.1(12) .
C65 C64 N1 115.4(13) .
N1 C66 C67 112.1(14) .
N1 C68 C69 114.9(13) .
C3S C3S C2S 136.3 2_755
C3S C2S C1S 106.7 .

loop_
_geom_bond_atom_site_label_1
_geom_bond_atom_site_label_2
_geom_bond_distance
_geom_bond_site_symmetry_2
Ir1 C11 1.876(12) .
Ir1 C1 2.020(10) .
Ir1 C3 2.105(11) .
Ir1 P1 2.286(3) .
Ir1 Ir3 2.6633(6) .
Ir1 Ir2 2.7367(6) .
Ir1 Ir4 2.7434(7) .
Ir2 C21 1.863(12) .
Ir2 C22 1.893(13) .
Ir2 C1 2.166(11) .
Ir2 C2 2.177(14) .
Ir2 Ir4 2.7183(7) .
Ir2 Ir3 2.7383(7) .
Ir3 C31 1.859(15) .
Ir3 C2 2.015(13) .
Ir3 C3 2.033(10) .
Ir3 C56 2.096(12) .
Ir3 Ir4 2.7728(7) .
Ir4 C42 1.885(14) .
Ir4 C43 1.890(14) .
Ir4 C41 1.913(15) .
P1 C44 1.812(11) .
P1 C57 1.815(11) .
P1 C50 1.823(11) .
N1 C68 1.493(18) .
N1 C66 1.500(19) .
N1 C62 1.531(18) .
N1 C64 1.554(19) .
C1 O1 1.170(13) .
C2 O2 1.177(15) .
C3 O3 1.198(13) .
C11 O11 1.112(15) .
C21 O21 1.138(14) .
C22 O22 1.102(16) .
C31 O31 1.129(17) .
C41 O41 1.137(17) .
C42 O42 1.146(17) .
C43 O43 1.140(17) .
C44 C45 1.38(2) .
C44 C49 1.406(19) .
C45 C46 1.38(2) .
C46 C47 1.35(3) .
C47 C48 1.39(3) .
C48 C49 1.35(2) .
C50 C51 1.382(16) .
C50 C55 1.418(18) .
C51 C52 1.395(16) .
C52 C53 1.405(19) .
C53 C54 1.33(2) .
C54 C55 1.348(19) .
C56 C57 1.395(17) .
C56 C61 1.414(16) .
C57 C58 1.423(17) .
C58 C59 1.370(19) .
C59 C60 1.38(2) .
C60 C61 1.38(2) .
C62 C63 1.49(2) .
C64 C65 1.52(2) .
C66 C67 1.52(3) .
C68 C69 1.51(2) .
C3S C3S 1.3281 2_755
C3S C2S 1.5120 .
C1S C2S 1.5737 .
